data_7037952
loop_
_publ_author_name
'Z\"urner, Philipp'
'Schmidt, Horst'
'Bette, Sebastian'
'Wagler, J\"org'
'Frisch, Gero'

_publ_section_title
;
 Ionic liquid, glass or crystalline solid? Structures and thermal
 behaviour of (C4mim)2CuCl3.
;
_journal_issue 8
_journal_name_full 'Dalton transactions (Cambridge, England : 2003)'
_journal_page_first 3327
_journal_page_last 3333
_journal_paper_doi 10.1039/c5dt03772g
_journal_volume 45
_journal_year 2016
_chemical_formula_sum 'C16 H30 Cl3 Cu N4'
_chemical_formula_weight 448.33
_space_group_crystal_system monoclinic
_space_group_IT_number 4
_space_group_name_Hall 'P 2yb'
_space_group_name_H-M_alt 'P 1 21 1'
_symmetry_space_group_name_Hall 'P 2yb'
_symmetry_space_group_name_H-M 'P 1 21 1'
_atom_sites_solution_hydrogens geom
_audit_creation_method SHELXL-2014/7
_audit_update_record
;
2015-09-25 deposited with the CCDC.
2016-01-11 downloaded from the CCDC.
;
_cell_angle_alpha 90
_cell_angle_beta 109.355(16)
_cell_angle_gamma 90
_cell_formula_units_Z 4
_cell_length_a 12.854(2)
_cell_length_b 11.2524(13)
_cell_length_c 15.806(4)
_cell_measurement_temperature 90(2)
_cell_volume 2156.9(7)
_computing_structure_refinement 'SHELXL-2014/7 (Sheldrick, 2014)'
_diffrn_ambient_temperature 90(2)
_diffrn_detector 'image plate (34 cm diameter)'
_diffrn_detector_area_resol_mean 6.67
_diffrn_detector_type STOE
_diffrn_measured_fraction_theta_full 0.999
_diffrn_measured_fraction_theta_max 0.993
_diffrn_measurement_details ' 209 frames, detector distance = 120 mm'
_diffrn_measurement_device '2-circle goniometer'
_diffrn_measurement_device_type 'STOE IPDS 2'
_diffrn_measurement_method 'rotation method'
_diffrn_radiation_collimation '0.5 mm diameter, monocapillary'
_diffrn_radiation_monochromator 'plane graphite'
_diffrn_radiation_polarisn_norm 0
_diffrn_radiation_type 'Mo K\a'
_diffrn_radiation_wavelength 0.71073
_diffrn_reflns_av_R_equivalents 0.0365
_diffrn_reflns_av_unetI/netI 0.0323
_diffrn_reflns_laue_measured_fraction_full 0.999
_diffrn_reflns_laue_measured_fraction_max 0.993
_diffrn_reflns_limit_h_max 16
_diffrn_reflns_limit_h_min -16
_diffrn_reflns_limit_k_max 13
_diffrn_reflns_limit_k_min -14
_diffrn_reflns_limit_l_max 19
_diffrn_reflns_limit_l_min -19
_diffrn_reflns_number 19229
_diffrn_reflns_point_group_measured_fraction_full 0.927
_diffrn_reflns_point_group_measured_fraction_max 0.913
_diffrn_reflns_theta_full 25.242
_diffrn_reflns_theta_max 26.755
_diffrn_reflns_theta_min 1.366
_diffrn_source 'sealed X-ray tube, 12 x 0.4 mm long-fine focus'
_diffrn_source_current 40
_diffrn_source_power 2.00
_diffrn_source_voltage 50
_exptl_absorpt_coefficient_mu 1.390
_exptl_absorpt_correction_T_max 0.7600
_exptl_absorpt_correction_T_min 0.6453
_exptl_absorpt_correction_type integration
_exptl_absorpt_process_details 'Coppens (1970)'
_exptl_crystal_colour yellow
_exptl_crystal_density_diffrn 1.381
_exptl_crystal_description flaky
_exptl_crystal_F_000 936
_exptl_crystal_size_max 0.3
_exptl_crystal_size_mid 0.2
_exptl_crystal_size_min 0.1
_refine_diff_density_max 0.575
_refine_diff_density_min -0.346
_refine_diff_density_rms 0.067
_refine_ls_abs_structure_details
;
 Flack x determined using 3140 quotients [(I+)-(I-)]/[(I+)+(I-)]
 (Parsons and Flack (2004), Acta Cryst. A60, s61).
;
_refine_ls_abs_structure_Flack -0.014(7)
_refine_ls_extinction_coef 0.0024(5)
_refine_ls_extinction_expression Fc^*^=kFc[1+0.001xFc^2^\l^3^/sin(2\q)]^-1/4^
_refine_ls_extinction_method SHELXL
_refine_ls_goodness_of_fit_ref 1.049
_refine_ls_hydrogen_treatment constr
_refine_ls_matrix_type full
_refine_ls_number_parameters 479
_refine_ls_number_reflns 8387
_refine_ls_number_restraints 37
_refine_ls_restrained_S_all 1.052
_refine_ls_R_factor_all 0.0372
_refine_ls_R_factor_gt 0.0329
_refine_ls_shift/su_max 0.000
_refine_ls_shift/su_mean 0.000
_refine_ls_structure_factor_coef Fsqd
_refine_ls_weighting_details
;
 w=1/[\s^2^(Fo^2^)+(0.0407P)^2^+1.5046P]
 where P=(Fo^2^+2Fc^2^)/3
;
_refine_ls_weighting_scheme calc
_refine_ls_wR_factor_gt 0.0802
_refine_ls_wR_factor_ref 0.0836
_reflns_Friedel_coverage 0.747
_reflns_friedel_fraction_full 0.846
_reflns_friedel_fraction_max 0.824
_reflns_number_gt 7844
_reflns_number_total 8389
_reflns_threshold_expression 'I > 2\s(I)'
_cod_data_source_file c5dt03772g2.cif
_cod_data_source_block cuclbmin_90k
_cod_depositor_comments 'Adding full bibliography for 7037952--7037954.cif.'
_cod_database_code 7037952
_shelx_shelxl_version_number 2014/7
_shelx_space_group_comment
;
The symmetry employed for this shelxl refinement is uniquely defined
by the following loop, which should always be used as a source of
symmetry information in preference to the above space-group names.
They are only intended as comments.
;
_shelxl_version_number 2012-9

loop_
_space_group_symop_operation_xyz
'x, y, z'
'-x, y+1/2, -z'

loop_
_atom_site_label
_atom_site_type_symbol
_atom_site_fract_x
_atom_site_fract_y
_atom_site_fract_z
_atom_site_U_iso_or_equiv
_atom_site_adp_type
_atom_site_occupancy
_atom_site_site_symmetry_order
_atom_site_calc_flag
_atom_site_refinement_flags_posn
_atom_site_refinement_flags_adp
_atom_site_refinement_flags_occupancy
_atom_site_disorder_assembly
_atom_site_disorder_group
Cu1 Cu 0.50156(4) 0.94940(7) 0.24719(3) 0.02048(13) Uani 1 1 d . . . . .
Cl1 Cl 0.36914(7) 0.84080(10) 0.14753(6) 0.0205(2) Uani 1 1 d . . . . .
Cl2 Cl 0.64495(8) 0.84116(11) 0.33584(7) 0.0246(2) Uani 1 1 d . . . . .
Cl3 Cl 0.50478(8) 1.14699(11) 0.25717(6) 0.0224(2) Uani 1 1 d . . . . .
Cu2 Cu 0.97965(4) 0.94179(7) 0.74134(3) 0.02138(13) Uani 1 1 d . . . . .
Cl4 Cl 0.85721(8) 0.82562(11) 0.64135(7) 0.0252(2) Uani 1 1 d . . . . .
Cl5 Cl 1.13037(7) 0.84892(10) 0.83673(6) 0.0211(2) Uani 1 1 d . . . . .
Cl6 Cl 0.95990(8) 1.13778(11) 0.74822(6) 0.0227(2) Uani 1 1 d . . . . .
N1 N -0.0039(3) 0.1486(3) 0.0141(2) 0.0203(7) Uani 1 1 d . . . . .
N2 N 0.1310(3) 0.0947(3) 0.1314(2) 0.0207(7) Uani 1 1 d . . . . .
C1 C 0.0416(3) 0.1629(4) 0.1028(3) 0.0220(8) Uani 1 1 d . . . . .
H1 H 0.0152 0.2121 0.1384 0.026 Uiso 1 1 calc R U . . .
C2 C 0.0583(3) 0.0686(4) -0.0144(3) 0.0239(9) Uani 1 1 d . . . . .
H2 H 0.0449 0.0428 -0.0730 0.029 Uiso 1 1 calc R U . . .
C3 C 0.1431(3) 0.0344(4) 0.0591(2) 0.0233(8) Uani 1 1 d . . . . .
H3 H 0.1986 -0.0193 0.0605 0.028 Uiso 1 1 calc R U . . .
C4 C -0.1061(3) 0.2054(4) -0.0421(3) 0.0266(9) Uani 1 1 d . . . . .
H4A H -0.1255 0.2682 -0.0091 0.040 Uiso 1 1 calc R U . . .
H4B H -0.1642 0.1476 -0.0593 0.040 Uiso 1 1 calc R U . . .
H4C H -0.0953 0.2376 -0.0949 0.040 Uiso 1 1 calc R U . . .
C5 C 0.2020(3) 0.0800(4) 0.2251(3) 0.0291(9) Uani 0.501(10) 1 d D U P A 1
H5A H 0.1903 0.1473 0.2592 0.035 Uiso 0.501(10) 1 calc R U P A 1
H5B H 0.2782 0.0827 0.2271 0.035 Uiso 0.501(10) 1 calc R U P A 1
C6 C 0.1853(14) -0.0331(11) 0.2715(7) 0.0346(17) Uani 0.501(10) 1 d D U P A 1
H6A H 0.1904 -0.1014 0.2357 0.042 Uiso 0.501(10) 1 calc R U P A 1
H6B H 0.1124 -0.0327 0.2771 0.042 Uiso 0.501(10) 1 calc R U P A 1
C7 C 0.2731(7) -0.0427(7) 0.3650(5) 0.0256(19) Uani 0.501(10) 1 d D U P A 1
H7A H 0.3458 -0.0500 0.3596 0.031 Uiso 0.501(10) 1 calc R U P A 1
H7B H 0.2719 0.0280 0.3998 0.031 Uiso 0.501(10) 1 calc R U P A 1
C8 C 0.2478(9) -0.1493(8) 0.4102(6) 0.039(3) Uani 0.501(10) 1 d D U P A 1
H8A H 0.1804 -0.1367 0.4226 0.059 Uiso 0.501(10) 1 calc R U P A 1
H8B H 0.3068 -0.1630 0.4654 0.059 Uiso 0.501(10) 1 calc R U P A 1
H8C H 0.2399 -0.2173 0.3718 0.059 Uiso 0.501(10) 1 calc R U P A 1
C5A C 0.2020(3) 0.0800(4) 0.2251(3) 0.0291(9) Uani 0.499(10) 1 d D U P A 2
H5C H 0.1863 0.1408 0.2626 0.035 Uiso 0.499(10) 1 calc R U P A 2
H5D H 0.2791 0.0854 0.2300 0.035 Uiso 0.499(10) 1 calc R U P A 2
C6A C 0.1762(14) -0.0424(10) 0.2534(6) 0.0346(17) Uani 0.499(10) 1 d D U P A 2
H6A1 H 0.2065 -0.1018 0.2235 0.042 Uiso 0.499(10) 1 calc R U P A 2
H6A2 H 0.0968 -0.0528 0.2329 0.042 Uiso 0.499(10) 1 calc R U P A 2
C7A C 0.2213(6) -0.0653(10) 0.3549(5) 0.034(2) Uani 0.499(10) 1 d D U P A 2
H7A1 H 0.2012 -0.0001 0.3867 0.040 Uiso 0.499(10) 1 calc R U P A 2
H7A2 H 0.1898 -0.1379 0.3691 0.040 Uiso 0.499(10) 1 calc R U P A 2
C8A C 0.3433(7) -0.0761(10) 0.3833(5) 0.039(3) Uani 0.499(10) 1 d D U P A 2
H8A1 H 0.3625 -0.1402 0.3512 0.058 Uiso 0.499(10) 1 calc R U P A 2
H8A2 H 0.3721 -0.0917 0.4465 0.058 Uiso 0.499(10) 1 calc R U P A 2
H8A3 H 0.3740 -0.0033 0.3704 0.058 Uiso 0.499(10) 1 calc R U P A 2
N3 N 0.5126(3) 0.1690(3) 0.5207(2) 0.0259(8) Uani 1 1 d . . . . .
N4 N 0.6217(3) 0.0907(3) 0.6428(2) 0.0186(6) Uani 1 1 d . . . . .
C9 C 0.5362(4) 0.1625(4) 0.6094(3) 0.0271(9) Uani 1 1 d . . . . .
H9 H 0.4988 0.2020 0.6423 0.033 Uiso 1 1 calc R U . . .
C10 C 0.5863(3) 0.0997(4) 0.4969(3) 0.0253(9) Uani 1 1 d . . . . .
H10 H 0.5884 0.0883 0.4392 0.030 Uiso 1 1 calc R U . . .
C11 C 0.6549(3) 0.0513(4) 0.5729(2) 0.0234(8) Uani 1 1 d . . . . .
H11 H 0.7137 0.0007 0.5775 0.028 Uiso 1 1 calc R U . . .
C12 C 0.4264(5) 0.2425(5) 0.4597(4) 0.0473(14) Uani 1 1 d . . . . .
H12A H 0.3571 0.2249 0.4674 0.071 Uiso 1 1 calc R U . . .
H12B H 0.4217 0.2259 0.3990 0.071 Uiso 1 1 calc R U . . .
H12C H 0.4439 0.3249 0.4727 0.071 Uiso 1 1 calc R U . . .
C13 C 0.6715(3) 0.0585(4) 0.7379(2) 0.0198(7) Uani 1 1 d . . . . .
H13A H 0.6428 0.1105 0.7740 0.024 Uiso 1 1 calc R U . . .
H13B H 0.7507 0.0701 0.7563 0.024 Uiso 1 1 calc R U . . .
C14 C 0.6473(3) -0.0691(4) 0.7545(2) 0.0215(7) Uani 1 1 d . . . . .
H14A H 0.6838 -0.1211 0.7242 0.026 Uiso 1 1 calc R U . . .
H14B H 0.5686 -0.0830 0.7291 0.026 Uiso 1 1 calc R U . . .
C15 C 0.6858(3) -0.0998(4) 0.8540(2) 0.0235(8) Uani 1 1 d . . . . .
H15A H 0.7631 -0.0793 0.8804 0.028 Uiso 1 1 calc R U . . .
H15B H 0.6788 -0.1848 0.8606 0.028 Uiso 1 1 calc R U . . .
C16 C 0.6203(3) -0.0351(4) 0.9049(3) 0.0299(9) Uani 1 1 d . . . . .
H16A H 0.6315 0.0490 0.9025 0.045 Uiso 1 1 calc R U . . .
H16B H 0.6449 -0.0609 0.9662 0.045 Uiso 1 1 calc R U . . .
H16C H 0.5433 -0.0528 0.8778 0.045 Uiso 1 1 calc R U . . .
N5 N 0.8473(3) 0.1205(3) 0.3655(2) 0.0193(7) Uani 1 1 d . . . . .
N6 N 0.9556(3) 0.2025(4) 0.4863(2) 0.0314(9) Uani 1 1 d . . . . .
C17 C 0.9251(4) 0.2022(4) 0.3969(3) 0.0302(10) Uani 1 1 d . . . . .
H17 H 0.9536 0.2510 0.3625 0.036 Uiso 1 1 calc R U . . .
C18 C 0.8949(3) 0.1176(4) 0.5125(3) 0.0252(9) Uani 1 1 d . . . . .
H18 H 0.8992 0.0995 0.5710 0.030 Uiso 1 1 calc R U . . .
C19 C 0.8281(3) 0.0659(4) 0.4371(2) 0.0219(8) Uani 1 1 d . . . . .
H19 H 0.7783 0.0047 0.4339 0.026 Uiso 1 1 calc R U . . .
C20 C 1.0375(5) 0.2814(6) 0.5470(4) 0.0561(17) Uani 1 1 d . . . . .
H20A H 1.1022 0.2841 0.5294 0.084 Uiso 1 1 calc R U . . .
H20B H 1.0568 0.2519 0.6072 0.084 Uiso 1 1 calc R U . . .
H20C H 1.0072 0.3599 0.5440 0.084 Uiso 1 1 calc R U . . .
C21 C 0.7937(3) 0.0910(4) 0.2699(2) 0.0206(8) Uani 1 1 d . . . . .
H21A H 0.7876 0.1623 0.2340 0.025 Uiso 1 1 calc R U . . .
H21B H 0.7198 0.0616 0.2607 0.025 Uiso 1 1 calc R U . . .
C22 C 0.8577(3) -0.0010(4) 0.2395(3) 0.0267(9) Uani 1 1 d . . . . .
H22A H 0.8658 -0.0713 0.2767 0.032 Uiso 1 1 calc R U . . .
H22B H 0.9308 0.0294 0.2469 0.032 Uiso 1 1 calc R U . . .
C23 C 0.8002(3) -0.0346(4) 0.1412(3) 0.0284(9) Uani 1 1 d . . . . .
H23A H 0.7283 -0.0677 0.1348 0.034 Uiso 1 1 calc R U . . .
H23B H 0.7888 0.0368 0.1049 0.034 Uiso 1 1 calc R U . . .
C24 C 0.8639(5) -0.1231(5) 0.1060(3) 0.0396(12) Uani 1 1 d . . . . .
H24A H 0.9312 -0.0872 0.1048 0.059 Uiso 1 1 calc R U . . .
H24B H 0.8203 -0.1467 0.0464 0.059 Uiso 1 1 calc R U . . .
H24C H 0.8808 -0.1916 0.1443 0.059 Uiso 1 1 calc R U . . .
N7 N 0.5289(3) 0.6852(3) 0.0090(2) 0.0202(7) Uani 1 1 d . . . . .
N8 N 0.6616(3) 0.6282(3) 0.1266(2) 0.0209(7) Uani 1 1 d . . . . .
C25 C 0.5758(3) 0.7015(4) 0.0974(3) 0.0203(8) Uani 1 1 d . . . . .
H25 H 0.5524 0.7548 0.1324 0.024 Uiso 1 1 calc R U . . .
C26 C 0.5859(4) 0.5980(4) -0.0182(3) 0.0252(9) Uani 1 1 d . . . . .
H26 H 0.5702 0.5691 -0.0762 0.030 Uiso 1 1 calc R U . . .
C27 C 0.6691(3) 0.5622(4) 0.0555(3) 0.0257(9) Uani 1 1 d . . . . .
H27 H 0.7213 0.5041 0.0576 0.031 Uiso 1 1 calc R U . . .
C28 C 0.4293(3) 0.7444(4) -0.0488(3) 0.0265(9) Uani 1 1 d . . . . .
H28A H 0.3657 0.6985 -0.0504 0.040 Uiso 1 1 calc R U . . .
H28B H 0.4327 0.7512 -0.1084 0.040 Uiso 1 1 calc R U . . .
H28C H 0.4241 0.8222 -0.0256 0.040 Uiso 1 1 calc R U . . .
C29 C 0.7322(3) 0.6122(4) 0.2209(3) 0.0241(8) Uani 1 1 d . . . . .
H29A H 0.7350 0.6858 0.2535 0.029 Uiso 1 1 calc R U . B 1
H29B H 0.8066 0.5926 0.2232 0.029 Uiso 1 1 calc R U . B 1
C30 C 0.6881(4) 0.5152(5) 0.2639(3) 0.0380(12) Uani 0.642(13) 1 d D . P C 1
H30A H 0.6813 0.4433 0.2287 0.046 Uiso 0.642(13) 1 calc R U P C 1
H30B H 0.6149 0.5371 0.2634 0.046 Uiso 0.642(13) 1 calc R U P C 1
C31 C 0.7607(8) 0.4891(11) 0.3611(4) 0.050(2) Uani 0.642(13) 1 d D . P C 1
H31A H 0.8339 0.4654 0.3628 0.060 Uiso 0.642(13) 1 calc R U P C 1
H31B H 0.7674 0.5598 0.3976 0.060 Uiso 0.642(13) 1 calc R U P C 1
C32 C 0.7081(7) 0.3918(8) 0.3961(5) 0.051(3) Uani 0.642(13) 1 d D . P C 1
H32A H 0.6387 0.4187 0.3994 0.077 Uiso 0.642(13) 1 calc R U P C 1
H32B H 0.7555 0.3694 0.4548 0.077 Uiso 0.642(13) 1 calc R U P C 1
H32C H 0.6962 0.3245 0.3567 0.077 Uiso 0.642(13) 1 calc R U P C 1
C30A C 0.6881(4) 0.5152(5) 0.2639(3) 0.0380(12) Uani 0.358(13) 1 d D . P C 2
H30C H 0.6682 0.4474 0.2239 0.046 Uiso 0.358(13) 1 calc R U P C 2
H30D H 0.6223 0.5426 0.2751 0.046 Uiso 0.358(13) 1 calc R U P C 2
C31A C 0.7752(15) 0.4778(18) 0.3529(6) 0.050(2) Uani 0.358(13) 1 d D . P C 2
H31C H 0.7603 0.3977 0.3683 0.060 Uiso 0.358(13) 1 calc R U P C 2
H31D H 0.8479 0.4789 0.3468 0.060 Uiso 0.358(13) 1 calc R U P C 2
C32A C 0.7720(17) 0.5616(16) 0.4247(8) 0.100(10) Uani 0.358(13) 1 d D . P C 2
H32D H 0.8054 0.6356 0.4175 0.150 Uiso 0.358(13) 1 calc R U P C 2
H32E H 0.8118 0.5281 0.4822 0.150 Uiso 0.358(13) 1 calc R U P C 2
H32F H 0.6968 0.5752 0.4207 0.150 Uiso 0.358(13) 1 calc R U P C 2

loop_
_atom_site_aniso_label
_atom_site_aniso_U_11
_atom_site_aniso_U_22
_atom_site_aniso_U_33
_atom_site_aniso_U_23
_atom_site_aniso_U_13
_atom_site_aniso_U_12
Cu1 0.0215(2) 0.0218(3) 0.0197(2) -0.0011(2) 0.00907(18) -0.0021(3)
Cl1 0.0156(4) 0.0191(5) 0.0243(5) -0.0014(4) 0.0031(3) 0.0015(3)
Cl2 0.0191(4) 0.0224(5) 0.0278(5) 0.0019(4) 0.0019(4) -0.0041(4)
Cl3 0.0256(5) 0.0200(5) 0.0214(4) -0.0021(4) 0.0076(4) 0.0019(4)
Cu2 0.0222(2) 0.0233(3) 0.0204(2) -0.0012(2) 0.00942(18) -0.0019(3)
Cl4 0.0168(4) 0.0260(6) 0.0290(5) -0.0052(4) 0.0024(4) 0.0003(4)
Cl5 0.0194(4) 0.0204(5) 0.0219(4) 0.0009(4) 0.0048(3) -0.0035(4)
Cl6 0.0250(5) 0.0218(5) 0.0194(4) -0.0027(4) 0.0047(3) -0.0009(4)
N1 0.0201(15) 0.0208(17) 0.0172(15) 0.0002(13) 0.0026(12) 0.0059(14)
N2 0.0197(16) 0.0250(18) 0.0160(15) 0.0001(13) 0.0042(13) 0.0070(13)
C1 0.0213(18) 0.025(2) 0.0197(18) -0.0021(15) 0.0059(15) 0.0065(16)
C2 0.0259(19) 0.027(2) 0.0188(18) -0.0026(15) 0.0070(15) 0.0088(16)
C3 0.0225(17) 0.027(2) 0.0200(17) -0.0011(17) 0.0074(14) 0.0074(18)
C4 0.0229(19) 0.031(2) 0.0210(19) 0.0004(17) 0.0004(16) 0.0116(17)
C5 0.027(2) 0.039(3) 0.0154(18) -0.0009(16) -0.0002(15) 0.0144(18)
C6 0.040(3) 0.054(4) 0.012(4) 0.011(3) 0.012(3) 0.018(3)
C7 0.017(4) 0.033(4) 0.019(3) 0.001(3) -0.004(3) 0.009(3)
C8 0.050(6) 0.029(5) 0.032(5) 0.005(4) 0.005(4) 0.007(4)
C5A 0.027(2) 0.039(3) 0.0154(18) -0.0009(16) -0.0002(15) 0.0144(18)
C6A 0.040(3) 0.054(4) 0.012(4) 0.011(3) 0.012(3) 0.018(3)
C7A 0.021(4) 0.060(7) 0.016(3) 0.005(4) 0.001(4) 0.004(5)
C8A 0.038(5) 0.056(7) 0.021(4) 0.009(4) 0.007(3) 0.007(5)
N3 0.0265(18) 0.028(2) 0.0220(18) 0.0036(14) 0.0058(15) 0.0100(15)
N4 0.0201(15) 0.0217(16) 0.0132(15) -0.0009(12) 0.0044(12) 0.0005(12)
C9 0.035(2) 0.028(2) 0.0191(19) 0.0028(16) 0.0104(17) 0.0127(19)
C10 0.025(2) 0.031(2) 0.0192(19) 0.0004(16) 0.0069(16) 0.0066(17)
C11 0.0214(17) 0.031(2) 0.0181(17) 0.0001(17) 0.0068(14) 0.0064(19)
C12 0.055(3) 0.049(3) 0.034(3) 0.010(2) 0.009(2) 0.033(3)
C13 0.0228(17) 0.023(2) 0.0123(16) 0.0019(15) 0.0035(13) -0.0001(16)
C14 0.0260(17) 0.022(2) 0.0146(16) -0.0006(15) 0.0044(14) -0.0016(17)
C15 0.0264(19) 0.024(2) 0.0173(18) 0.0022(15) 0.0028(15) 0.0005(16)
C16 0.0265(19) 0.043(3) 0.0197(18) 0.0010(17) 0.0065(15) -0.0022(18)
N5 0.0193(15) 0.0234(18) 0.0150(15) -0.0014(12) 0.0056(12) -0.0049(13)
N6 0.036(2) 0.036(2) 0.0224(18) -0.0072(16) 0.0097(16) -0.0190(18)
C17 0.035(2) 0.035(3) 0.023(2) 0.0000(17) 0.0124(18) -0.0150(19)
C18 0.030(2) 0.029(2) 0.0184(18) -0.0029(16) 0.0099(16) -0.0073(17)
C19 0.0254(18) 0.024(2) 0.0175(17) -0.0009(15) 0.0089(15) -0.0036(16)
C20 0.063(4) 0.069(4) 0.034(3) -0.024(3) 0.012(3) -0.046(3)
C21 0.0185(17) 0.025(2) 0.0160(17) 0.0015(15) 0.0021(14) -0.0009(15)
C22 0.025(2) 0.032(2) 0.0195(19) 0.0025(16) 0.0033(16) 0.0075(17)
C23 0.029(2) 0.034(3) 0.0177(18) -0.0004(17) 0.0010(15) 0.0076(18)
C24 0.052(3) 0.041(3) 0.021(2) 0.0000(19) 0.007(2) 0.021(2)
N7 0.0186(16) 0.0187(17) 0.0236(17) 0.0002(13) 0.0074(14) 0.0013(14)
N8 0.0159(15) 0.0210(17) 0.0248(16) -0.0035(13) 0.0055(13) 0.0020(13)
C25 0.0180(17) 0.0202(19) 0.0208(19) -0.0041(15) 0.0040(15) 0.0002(15)
C26 0.028(2) 0.023(2) 0.025(2) -0.0020(16) 0.0104(17) 0.0067(17)
C27 0.0267(19) 0.023(2) 0.030(2) -0.0046(17) 0.0131(16) 0.0050(17)
C28 0.022(2) 0.027(2) 0.028(2) 0.0044(17) 0.0044(17) 0.0060(17)
C29 0.0159(17) 0.029(2) 0.0227(19) -0.0045(16) -0.0002(15) 0.0006(15)
C30 0.036(2) 0.046(3) 0.029(2) -0.002(2) 0.0072(19) -0.014(2)
C31 0.065(5) 0.061(4) 0.029(3) -0.002(3) 0.022(3) -0.014(3)
C32 0.051(5) 0.068(7) 0.027(4) 0.020(4) 0.003(3) 0.007(4)
C30A 0.036(2) 0.046(3) 0.029(2) -0.002(2) 0.0072(19) -0.014(2)
C31A 0.065(5) 0.061(4) 0.029(3) -0.002(3) 0.022(3) -0.014(3)
C32A 0.17(2) 0.042(12) 0.14(2) 0.034(13) 0.13(2) 0.036(14)

loop_
_atom_type_symbol
_atom_type_description
_atom_type_scat_dispersion_real
_atom_type_scat_dispersion_imag
_atom_type_scat_source
Cu Cu 0.3201 1.2651 'International Tables Vol C Tables 4.2.6.8 and 6.1.1.4'
Cl Cl 0.1484 0.1585 'International Tables Vol C Tables 4.2.6.8 and 6.1.1.4'
C C 0.0033 0.0016 'International Tables Vol C Tables 4.2.6.8 and 6.1.1.4'
N N 0.0061 0.0033 'International Tables Vol C Tables 4.2.6.8 and 6.1.1.4'
H H 0.0000 0.0000 'International Tables Vol C Tables 4.2.6.8 and 6.1.1.4'

loop_
_geom_angle_atom_site_label_1
_geom_angle_atom_site_label_2
_geom_angle_atom_site_label_3
_geom_angle
Cl3 Cu1 Cl1 125.57(4)
Cl3 Cu1 Cl2 120.02(4)
Cl1 Cu1 Cl2 114.29(4)
Cl6 Cu2 Cl4 123.14(4)
Cl6 Cu2 Cl5 120.53(4)
Cl4 Cu2 Cl5 116.32(4)
C1 N1 C2 108.8(3)
C1 N1 C4 125.1(3)
C2 N1 C4 126.0(3)
C1 N2 C3 108.9(3)
C1 N2 C5 125.9(3)
C3 N2 C5 125.1(3)
N2 C1 N1 108.4(3)
C3 C2 N1 107.1(3)
C2 C3 N2 106.9(3)
N2 C5 C6 116.2(4)
C5 C6 C7 110.3(6)
C8 C7 C6 108.1(6)
C8A C7A C6A 108.8(8)
C9 N3 C10 108.7(3)
C9 N3 C12 125.6(4)
C10 N3 C12 125.6(4)
C9 N4 C11 108.2(3)
C9 N4 C13 125.5(3)
C11 N4 C13 126.4(3)
N4 C9 N3 108.8(3)
C11 C10 N3 107.0(4)
C10 C11 N4 107.4(4)
N4 C13 C14 111.5(3)
C13 C14 C15 112.3(3)
C14 C15 C16 112.9(3)
C17 N5 C19 108.6(3)
C17 N5 C21 125.3(3)
C19 N5 C21 126.1(3)
C17 N6 C18 108.6(3)
C17 N6 C20 126.1(4)
C18 N6 C20 125.3(4)
N5 C17 N6 108.6(4)
C19 C18 N6 106.9(4)
C18 C19 N5 107.4(4)
N5 C21 C22 111.3(3)
C21 C22 C23 111.4(3)
C24 C23 C22 113.6(3)
C25 N7 C26 108.8(3)
C25 N7 C28 126.0(4)
C26 N7 C28 125.1(4)
C25 N8 C27 108.9(3)
C25 N8 C29 125.9(3)
C27 N8 C29 124.9(3)
N8 C25 N7 108.2(3)
C27 C26 N7 107.1(4)
C26 C27 N8 107.0(4)
N8 C29 C30 110.5(3)
C29 C30 C31 113.5(5)
C32 C31 C30 108.2(6)

loop_
_geom_bond_atom_site_label_1
_geom_bond_atom_site_label_2
_geom_bond_distance
Cu1 Cl3 2.2284(12)
Cu1 Cl1 2.2571(11)
Cu1 Cl2 2.2654(12)
Cu2 Cl6 2.2267(12)
Cu2 Cl4 2.2438(11)
Cu2 Cl5 2.2764(11)
N1 C1 1.338(5)
N1 C2 1.376(5)
N1 C4 1.466(5)
N2 C1 1.330(5)
N2 C3 1.382(5)
N2 C5 1.469(5)
C2 C3 1.359(5)
C5 C6 1.518(7)
C6 C7 1.537(6)
C7 C8 1.487(8)
C6A C7A 1.537(6)
C7A C8A 1.487(8)
N3 C9 1.334(5)
N3 C10 1.372(5)
N3 C12 1.460(6)
N4 C9 1.325(5)
N4 C11 1.383(5)
N4 C13 1.471(4)
C10 C11 1.348(5)
C13 C14 1.510(6)
C14 C15 1.523(5)
C15 C16 1.528(6)
N5 C17 1.328(5)
N5 C19 1.380(5)
N5 C21 1.476(5)
N6 C17 1.335(5)
N6 C18 1.382(5)
N6 C20 1.465(5)
C18 C19 1.348(5)
C21 C22 1.496(6)
C22 C23 1.531(5)
C23 C24 1.508(6)
N7 C25 1.339(5)
N7 C26 1.375(5)
N7 C28 1.464(5)
N8 C25 1.332(5)
N8 C27 1.377(5)
N8 C29 1.476(5)
C26 C27 1.356(6)
C29 C30 1.494(6)
C30 C31 1.537(6)
C31 C32 1.487(8)
C31A C32A 1.487(8)
